data_4124342
loop_
_publ_author_name
'Bag, Pradip'
'Itkis, Mikhail E.'
'Stekovic, Dejan'
'Pal, Sushanta K.'
'Tham, Fook S.'
'Haddon, Robert C.'

_publ_section_title
;
 Band Structure Engineering by Substitutional Doping in Solid-State
 Solutions of [5-Me-PLY(O,O)]2B(1-x)Bex Radical Crystals.
;
_journal_issue 31
_journal_name_full 'Journal of the American Chemical Society'
_journal_page_first 10000
_journal_page_last 10008
_journal_paper_doi 10.1021/jacs.5b06145
_journal_volume 137
_journal_year 2015
_chemical_formula_sum 'C28 H18 B O4'
_chemical_formula_weight 429.23
_chemical_name_systematic
; 
 ? 
;
_space_group_crystal_system triclinic
_space_group_IT_number 2
_space_group_name_Hall '-P 1'
_space_group_name_H-M_alt 'P -1'
_symmetry_space_group_name_Hall '-P 1'
_symmetry_space_group_name_H-M 'P -1'
_atom_sites_solution_hydrogens geom
_audit_creation_method SHELXL-2013
_cell_angle_alpha 95.9478(11)
_cell_angle_beta 99.2334(11)
_cell_angle_gamma 99.8081(11)
_cell_formula_units_Z 2
_cell_length_a 7.4193(5)
_cell_length_b 10.7808(8)
_cell_length_c 12.6115(9)
_cell_measurement_reflns_used 8524
_cell_measurement_temperature 100(2)
_cell_measurement_theta_max 31.31
_cell_measurement_theta_min 2.37
_cell_volume 972.19(12)
_computing_cell_refinement 'Bruker SAINT'
_computing_data_collection 'Bruker APEX2'
_computing_data_reduction 'Bruker SAINT'
_computing_molecular_graphics 'Bruker SHELXTL'
_computing_publication_material 'Bruker SHELXTL'
_computing_structure_refinement 'SHELXL-2013 (Sheldrick, 2013)'
_computing_structure_solution 'SHELXS-97 (Sheldrick 2008)'
_diffrn_ambient_temperature 100(2)
_diffrn_measured_fraction_theta_full 0.997
_diffrn_measured_fraction_theta_max 0.996
_diffrn_measurement_device_type 'Bruker APEX-II CCD'
_diffrn_measurement_method '\f and \w scans'
_diffrn_radiation_type MoK\a
_diffrn_radiation_wavelength 0.71073
_diffrn_reflns_av_R_equivalents 0.0372
_diffrn_reflns_av_unetI/netI 0.0311
_diffrn_reflns_laue_measured_fraction_full 0.997
_diffrn_reflns_laue_measured_fraction_max 0.996
_diffrn_reflns_limit_h_max 10
_diffrn_reflns_limit_h_min -10
_diffrn_reflns_limit_k_max 14
_diffrn_reflns_limit_k_min -14
_diffrn_reflns_limit_l_max 17
_diffrn_reflns_limit_l_min -17
_diffrn_reflns_number 25374
_diffrn_reflns_point_group_measured_fraction_full 0.997
_diffrn_reflns_point_group_measured_fraction_max 0.996
_diffrn_reflns_theta_full 25.242
_diffrn_reflns_theta_max 29.129
_diffrn_reflns_theta_min 1.651
_exptl_absorpt_coefficient_mu 0.097
_exptl_absorpt_correction_type multi-scan
_exptl_absorpt_process_details 'Bruker SADABS'
_exptl_crystal_colour black
_exptl_crystal_density_diffrn 1.466
_exptl_crystal_density_meas ?
_exptl_crystal_density_method 'not measured'
_exptl_crystal_description 'thin plate frag'
_exptl_crystal_F_000 446
_exptl_crystal_size_max 0.409
_exptl_crystal_size_mid 0.305
_exptl_crystal_size_min 0.018
_exptl_transmission_factor_max 0.746
_exptl_transmission_factor_min 0.662
_refine_diff_density_max 0.382
_refine_diff_density_min -0.226
_refine_diff_density_rms 0.057
_refine_ls_extinction_method none
_refine_ls_goodness_of_fit_ref 1.026
_refine_ls_hydrogen_treatment constr
_refine_ls_matrix_type full
_refine_ls_number_parameters 300
_refine_ls_number_reflns 5221
_refine_ls_number_restraints 0
_refine_ls_restrained_S_all 1.026
_refine_ls_R_factor_all 0.0804
_refine_ls_R_factor_gt 0.0539
_refine_ls_shift/su_max 0.000
_refine_ls_shift/su_mean 0.000
_refine_ls_structure_factor_coef Fsqd
_refine_ls_weighting_details 'w=1/[\s^2^(Fo^2^)+(0.0615P)^2^+0.7530P] where P=(Fo^2^+2Fc^2^)/3'
_refine_ls_weighting_scheme calc
_refine_ls_wR_factor_gt 0.1372
_refine_ls_wR_factor_ref 0.1515
_reflns_Friedel_coverage 0.000
_reflns_number_gt 3628
_reflns_number_total 5221
_reflns_threshold_expression 'I > 2\s(I)'
_cod_data_source_file ja5b06145_si_002.cif
_cod_data_source_block rh273_pb5Me_0m
_cod_depositor_comments
;
The following automatic conversions were performed:

'_exptl_crystal_density_meas' value 'not measured' was changed to '?'
- the value is perceived as not measured.

Automatic conversion script
Id: cif_fix_values 3271 2015-04-21 07:52:19Z andrius 
;
_cod_database_code 4124342
_shelx_space_group_comment
; 
The symmetry employed for this shelxl refinement is uniquely defined 
by the following loop, which should always be used as a source of 
symmetry information in preference to the above space-group names. 
They are only intended as comments. 
;
_shelx_estimated_absorpt_t_min 0.962
_shelx_estimated_absorpt_t_max 0.998
_shelxl_version_number 2013-4

loop_
_space_group_symop_operation_xyz
'x, y, z'
'-x, -y, -z'

loop_
_atom_site_label
_atom_site_type_symbol
_atom_site_fract_x
_atom_site_fract_y
_atom_site_fract_z
_atom_site_U_iso_or_equiv
_atom_site_adp_type
_atom_site_occupancy
_atom_site_site_symmetry_order
_atom_site_calc_flag
_atom_site_refinement_flags_posn
_atom_site_refinement_flags_adp
B1 B 0.2284(3) 0.6767(2) 0.68844(17) 0.0224(4) Uani 1 1 d . .
O1 O 0.16497(17) 0.61959(12) 0.77956(10) 0.0229(3) Uani 1 1 d . .
C1 C 0.2443(2) 0.53166(16) 0.82549(14) 0.0188(3) Uani 1 1 d . .
C2 C 0.1710(2) 0.47759(17) 0.90932(15) 0.0222(4) Uani 1 1 d . .
H2 H 0.0648 0.5029 0.9316 0.027 Uiso 1 1 calc R U
C3 C 0.2514(3) 0.38816(18) 0.95983(15) 0.0240(4) Uani 1 1 d . .
H3 H 0.2002 0.3533 1.0171 0.029 Uiso 1 1 calc R U
C3A C 0.4097(2) 0.34651(17) 0.92837(14) 0.0211(4) Uani 1 1 d . .
C4 C 0.4965(3) 0.25598(18) 0.97826(15) 0.0244(4) Uani 1 1 d . .
H4 H 0.4495 0.2209 1.0367 0.029 Uiso 1 1 calc R U
C5 C 0.6503(3) 0.21616(17) 0.94414(15) 0.0249(4) Uani 1 1 d . .
C6 C 0.7194(2) 0.26928(17) 0.85952(15) 0.0239(4) Uani 1 1 d . .
H6 H 0.8248 0.2434 0.8368 0.029 Uiso 1 1 calc R U
C6A C 0.6381(2) 0.36029(17) 0.80634(15) 0.0216(4) Uani 1 1 d . .
C7 C 0.7040(2) 0.41352(18) 0.71832(15) 0.0246(4) Uani 1 1 d . .
H7 H 0.8097 0.3887 0.6950 0.030 Uiso 1 1 calc R U
C8 C 0.6198(3) 0.49981(18) 0.66555(16) 0.0249(4) Uani 1 1 d . .
H8 H 0.6653 0.5319 0.6056 0.030 Uiso 1 1 calc R U
C9 C 0.4659(2) 0.54039(16) 0.70081(14) 0.0204(3) Uani 1 1 d . .
C9A C 0.3987(2) 0.49166(16) 0.78992(14) 0.0184(3) Uani 1 1 d . .
C9B C 0.4823(2) 0.39967(16) 0.84172(14) 0.0186(3) Uani 1 1 d . .
O9 O 0.38292(18) 0.62284(12) 0.64986(10) 0.0244(3) Uani 1 1 d . .
C10 C 0.7375(3) 0.1164(2) 0.99703(17) 0.0339(5) Uani 1 1 d . .
H10A H 0.6667 0.0319 0.9652 0.051 Uiso 1 1 calc R U
H10B H 0.7364 0.1286 1.0750 0.051 Uiso 1 1 calc R U
H10C H 0.8661 0.1237 0.9854 0.051 Uiso 1 1 calc R U
O11 O 0.29797(17) 0.81453(12) 0.72366(10) 0.0230(3) Uani 1 1 d . .
O19 O 0.06897(17) 0.65097(11) 0.59792(10) 0.0224(3) Uani 1 1 d . .
C11 C 0.2910(2) 0.89366(16) 0.64900(14) 0.0190(3) Uani 1 1 d . .
C12 C 0.3946(2) 1.01796(17) 0.67323(15) 0.0219(4) Uani 1 1 d . .
H12 H 0.4666 1.0469 0.7435 0.026 Uiso 1 1 calc R U
C13 C 0.3916(2) 1.09750(17) 0.59525(15) 0.0219(4) Uani 1 1 d . .
H13 H 0.4637 1.1810 0.6126 0.026 Uiso 1 1 calc R U
C13A C 0.2841(2) 1.05937(16) 0.48902(14) 0.0188(3) Uani 1 1 d . .
C14 C 0.2826(2) 1.13764(17) 0.40696(15) 0.0209(4) Uani 1 1 d . .
H14 H 0.3573 1.2204 0.4217 0.025 Uiso 1 1 calc R U
C15 C 0.1739(2) 1.09702(17) 0.30388(15) 0.0207(4) Uani 1 1 d . .
C16 C 0.0589(2) 0.97772(17) 0.28404(14) 0.0205(3) Uani 1 1 d . .
H16 H -0.0192 0.9513 0.2152 0.025 Uiso 1 1 calc R U
C16A C 0.0556(2) 0.89538(16) 0.36345(14) 0.0192(3) Uani 1 1 d . .
C17 C -0.0622(2) 0.77273(16) 0.34630(15) 0.0205(4) Uani 1 1 d . .
H17 H -0.1451 0.7458 0.2791 0.025 Uiso 1 1 calc R U
C18 C -0.0587(2) 0.69312(16) 0.42402(15) 0.0213(4) Uani 1 1 d . .
H18 H -0.1391 0.6123 0.4104 0.026 Uiso 1 1 calc R U
C19 C 0.0631(2) 0.73036(16) 0.52374(14) 0.0194(3) Uani 1 1 d . .
C19A C 0.1781(2) 0.85224(16) 0.54563(14) 0.0178(3) Uani 1 1 d . .
C19B C 0.1726(2) 0.93515(16) 0.46564(14) 0.0180(3) Uani 1 1 d . .
C20 C 0.1821(3) 1.18098(18) 0.21576(16) 0.0257(4) Uani 1 1 d . .
H20A H 0.1160 1.1324 0.1464 0.039 Uiso 1 1 calc R U
H20B H 0.3123 1.2116 0.2107 0.039 Uiso 1 1 calc R U
H20C H 0.1234 1.2536 0.2328 0.039 Uiso 1 1 calc R U

loop_
_atom_site_aniso_label
_atom_site_aniso_U_11
_atom_site_aniso_U_22
_atom_site_aniso_U_33
_atom_site_aniso_U_23
_atom_site_aniso_U_13
_atom_site_aniso_U_12
B1 0.0216(9) 0.0215(10) 0.0258(10) 0.0050(8) 0.0068(8) 0.0055(7)
O1 0.0208(6) 0.0247(7) 0.0270(7) 0.0077(5) 0.0094(5) 0.0075(5)
C1 0.0169(7) 0.0184(8) 0.0207(8) 0.0016(6) 0.0032(6) 0.0028(6)
C2 0.0189(8) 0.0250(9) 0.0243(9) 0.0035(7) 0.0085(7) 0.0043(7)
C3 0.0234(8) 0.0275(9) 0.0226(9) 0.0050(7) 0.0087(7) 0.0040(7)
C3A 0.0200(8) 0.0213(8) 0.0206(8) 0.0001(7) 0.0025(6) 0.0023(7)
C4 0.0282(9) 0.0226(9) 0.0226(9) 0.0030(7) 0.0047(7) 0.0055(7)
C5 0.0255(9) 0.0214(9) 0.0256(9) -0.0009(7) -0.0002(7) 0.0055(7)
C6 0.0192(8) 0.0219(9) 0.0288(9) -0.0035(7) 0.0019(7) 0.0050(7)
C6A 0.0174(8) 0.0207(8) 0.0242(9) -0.0029(7) 0.0021(6) 0.0021(6)
C7 0.0188(8) 0.0251(9) 0.0303(10) -0.0005(8) 0.0093(7) 0.0032(7)
C8 0.0228(8) 0.0236(9) 0.0304(10) 0.0045(7) 0.0135(7) 0.0015(7)
C9 0.0175(8) 0.0187(8) 0.0241(9) 0.0012(7) 0.0060(6) 0.0000(6)
C9A 0.0167(7) 0.0179(8) 0.0194(8) 0.0010(6) 0.0044(6) 0.0002(6)
C9B 0.0160(7) 0.0184(8) 0.0192(8) -0.0002(6) 0.0011(6) 0.0011(6)
O9 0.0253(6) 0.0247(7) 0.0270(7) 0.0089(5) 0.0110(5) 0.0061(5)
C10 0.0374(11) 0.0336(11) 0.0339(11) 0.0070(9) 0.0039(9) 0.0170(9)
O11 0.0227(6) 0.0227(6) 0.0228(6) 0.0034(5) 0.0016(5) 0.0040(5)
O19 0.0214(6) 0.0182(6) 0.0269(7) 0.0037(5) 0.0044(5) 0.0008(5)
C11 0.0154(7) 0.0200(8) 0.0227(8) 0.0026(7) 0.0044(6) 0.0056(6)
C12 0.0165(8) 0.0226(9) 0.0249(9) -0.0009(7) 0.0014(6) 0.0032(6)
C13 0.0161(8) 0.0207(8) 0.0274(9) -0.0003(7) 0.0039(7) 0.0014(6)
C13A 0.0141(7) 0.0179(8) 0.0246(9) 0.0012(7) 0.0060(6) 0.0024(6)
C14 0.0167(8) 0.0190(8) 0.0278(9) 0.0031(7) 0.0074(7) 0.0027(6)
C15 0.0166(7) 0.0212(8) 0.0268(9) 0.0047(7) 0.0080(6) 0.0059(6)
C16 0.0182(8) 0.0223(9) 0.0218(8) 0.0021(7) 0.0053(6) 0.0050(6)
C16A 0.0164(7) 0.0196(8) 0.0214(8) -0.0014(7) 0.0052(6) 0.0040(6)
C17 0.0157(7) 0.0202(8) 0.0241(9) -0.0026(7) 0.0035(6) 0.0025(6)
C18 0.0178(8) 0.0172(8) 0.0269(9) -0.0023(7) 0.0048(7) 0.0005(6)
C19 0.0165(7) 0.0183(8) 0.0248(9) 0.0018(7) 0.0074(6) 0.0040(6)
C19A 0.0152(7) 0.0177(8) 0.0206(8) 0.0004(6) 0.0041(6) 0.0035(6)
C19B 0.0145(7) 0.0173(8) 0.0225(8) -0.0002(6) 0.0056(6) 0.0035(6)
C20 0.0253(9) 0.0256(9) 0.0274(9) 0.0070(8) 0.0062(7) 0.0044(7)

loop_
_atom_type_symbol
_atom_type_description
_atom_type_scat_dispersion_real
_atom_type_scat_dispersion_imag
_atom_type_scat_source
C C 0.0033 0.0016 'International Tables Vol C Tables 4.2.6.8 and 6.1.1.4'
H H 0.0000 0.0000 'International Tables Vol C Tables 4.2.6.8 and 6.1.1.4'
B B 0.0013 0.0007 'International Tables Vol C Tables 4.2.6.8 and 6.1.1.4'
O O 0.0106 0.0060 'International Tables Vol C Tables 4.2.6.8 and 6.1.1.4'

loop_
_geom_angle_atom_site_label_1
_geom_angle_atom_site_label_2
_geom_angle_atom_site_label_3
_geom_angle
O1 B1 O19 107.23(14)
O1 B1 O11 108.36(15)
O19 B1 O11 112.56(15)
O1 B1 O9 113.65(15)
O19 B1 O9 107.66(15)
O11 B1 O9 107.48(14)
C1 O1 B1 122.32(14)
O1 C1 C2 119.04(15)
O1 C1 C9A 121.03(15)
C2 C1 C9A 119.93(16)
C3 C2 C1 120.58(16)
C3 C2 H2 119.7
C1 C2 H2 119.7
C2 C3 C3A 121.61(17)
C2 C3 H3 119.2
C3A C3 H3 119.2
C4 C3A C9B 118.75(16)
C4 C3A C3 123.36(17)
C9B C3A C3 117.89(16)
C5 C4 C3A 121.72(17)
C5 C4 H4 119.1
C3A C4 H4 119.1
C6 C5 C4 118.67(17)
C6 C5 C10 120.69(17)
C4 C5 C10 120.63(18)
C5 C6 C6A 122.17(17)
C5 C6 H6 118.9
C6A C6 H6 118.9
C6 C6A C9B 118.53(17)
C6 C6A C7 123.03(16)
C9B C6A C7 118.44(16)
C8 C7 C6A 122.19(16)
C8 C7 H7 118.9
C6A C7 H7 118.9
C7 C8 C9 119.74(17)
C7 C8 H8 120.1
C9 C8 H8 120.1
O9 C9 C8 120.17(16)
O9 C9 C9A 120.06(15)
C8 C9 C9A 119.76(16)
C1 C9A C9 120.06(16)
C1 C9A C9B 119.74(15)
C9 C9A C9B 120.17(15)
C6A C9B C9A 119.63(16)
C6A C9B C3A 120.14(16)
C9A C9B C3A 120.22(15)
C9 O9 B1 122.56(14)
C5 C10 H10A 109.5
C5 C10 H10B 109.5
H10A C10 H10B 109.5
C5 C10 H10C 109.5
H10A C10 H10C 109.5
H10B C10 H10C 109.5
C11 O11 B1 118.60(14)
C19 O19 B1 118.68(14)
O11 C11 C12 120.04(15)
O11 C11 C19A 119.92(15)
C12 C11 C19A 120.04(16)
C13 C12 C11 119.82(16)
C13 C12 H12 120.1
C11 C12 H12 120.1
C12 C13 C13A 122.33(16)
C12 C13 H13 118.8
C13A C13 H13 118.8
C14 C13A C19B 118.59(16)
C14 C13A C13 123.45(16)
C19B C13A C13 117.96(15)
C15 C14 C13A 121.72(16)
C15 C14 H14 119.1
C13A C14 H14 119.1
C16 C15 C14 118.92(16)
C16 C15 C20 120.62(16)
C14 C15 C20 120.46(16)
C15 C16 C16A 121.58(16)
C15 C16 H16 119.2
C16A C16 H16 119.2
C16 C16A C19B 118.93(16)
C16 C16A C17 123.10(16)
C19B C16A C17 117.96(16)
C18 C17 C16A 121.83(16)
C18 C17 H17 119.1
C16A C17 H17 119.1
C17 C18 C19 120.21(16)
C17 C18 H18 119.9
C19 C18 H18 119.9
O19 C19 C18 119.83(15)
O19 C19 C19A 120.20(15)
C18 C19 C19A 119.97(16)
C19 C19A C11 120.10(16)
C19 C19A C19B 119.72(15)
C11 C19A C19B 120.10(15)
C16A C19B C19A 120.22(15)
C16A C19B C13A 120.12(16)
C19A C19B C13A 119.66(15)
C15 C20 H20A 109.5
C15 C20 H20B 109.5
H20A C20 H20B 109.5
C15 C20 H20C 109.5
H20A C20 H20C 109.5
H20B C20 H20C 109.5

loop_
_geom_bond_atom_site_label_1
_geom_bond_atom_site_label_2
_geom_bond_distance
B1 O1 1.464(2)
B1 O19 1.473(2)
B1 O11 1.484(2)
B1 O9 1.495(2)
O1 C1 1.332(2)
C1 C2 1.399(2)
C1 C9A 1.411(2)
C2 C3 1.376(3)
C2 H2 0.9500
C3 C3A 1.425(2)
C3 H3 0.9500
C3A C4 1.405(2)
C3A C9B 1.424(2)
C4 C5 1.399(3)
C4 H4 0.9500
C5 C6 1.390(3)
C5 C10 1.506(3)
C6 C6A 1.408(3)
C6 H6 0.9500
C6A C9B 1.417(2)
C6A C7 1.418(3)
C7 C8 1.375(3)
C7 H7 0.9500
C8 C9 1.409(2)
C8 H8 0.9500
C9 O9 1.327(2)
C9 C9A 1.415(2)
C9A C9B 1.418(2)
C10 H10A 0.9800
C10 H10B 0.9800
C10 H10C 0.9800
O11 C11 1.335(2)
O19 C19 1.332(2)
C11 C12 1.403(2)
C11 C19A 1.415(2)
C12 C13 1.370(3)
C12 H12 0.9500
C13 C13A 1.425(2)
C13 H13 0.9500
C13A C14 1.401(2)
C13A C19B 1.424(2)
C14 C15 1.399(2)
C14 H14 0.9500
C15 C16 1.391(2)
C15 C20 1.507(3)
C16 C16A 1.406(2)
C16 H16 0.9500
C16A C19B 1.413(2)
C16A C17 1.430(2)
C17 C18 1.368(3)
C17 H17 0.9500
C18 C19 1.402(2)
C18 H18 0.9500
C19 C19A 1.414(2)
C19A C19B 1.416(2)
C20 H20A 0.9800
C20 H20B 0.9800
C20 H20C 0.9800

loop_
_geom_torsion_atom_site_label_1
_geom_torsion_atom_site_label_2
_geom_torsion_atom_site_label_3
_geom_torsion_atom_site_label_4
_geom_torsion
O19 B1 O1 C1 121.40(16)
O11 B1 O1 C1 -116.85(17)
O9 B1 O1 C1 2.5(2)
B1 O1 C1 C2 -177.34(16)
B1 O1 C1 C9A 1.9(2)
O1 C1 C2 C3 -178.87(16)
C9A C1 C2 C3 1.9(3)
C1 C2 C3 C3A -0.7(3)
C2 C3 C3A C4 179.62(18)
C2 C3 C3A C9B -0.5(3)
C9B C3A C4 C5 -0.7(3)
C3 C3A C4 C5 179.13(18)
C3A C4 C5 C6 0.8(3)
C3A C4 C5 C10 -178.33(18)
C4 C5 C6 C6A -0.9(3)
C10 C5 C6 C6A 178.27(17)
C5 C6 C6A C9B 0.8(3)
C5 C6 C6A C7 -178.57(17)
C6 C6A C7 C8 178.26(18)
C9B C6A C7 C8 -1.1(3)
C6A C7 C8 C9 1.7(3)
C7 C8 C9 O9 -179.46(17)
C7 C8 C9 C9A -0.3(3)
O1 C1 C9A C9 -3.1(2)
C2 C1 C9A C9 176.10(16)
O1 C1 C9A C9B 178.81(15)
C2 C1 C9A C9B -2.0(2)
O9 C9 C9A C1 -0.6(2)
C8 C9 C9A C1 -179.85(16)
O9 C9 C9A C9B 177.43(15)
C8 C9 C9A C9B -1.8(3)
C6 C6A C9B C9A 179.66(16)
C7 C6A C9B C9A -0.9(2)
C6 C6A C9B C3A -0.7(2)
C7 C6A C9B C3A 178.70(16)
C1 C9A C9B C6A -179.57(16)
C9 C9A C9B C6A 2.3(2)
C1 C9A C9B C3A 0.8(2)
C9 C9A C9B C3A -177.27(16)
C4 C3A C9B C6A 0.7(2)
C3 C3A C9B C6A -179.19(16)
C4 C3A C9B C9A -179.71(16)
C3 C3A C9B C9A 0.4(2)
C8 C9 O9 B1 -175.32(17)
C9A C9 O9 B1 5.5(2)
O1 B1 O9 C9 -6.3(2)
O19 B1 O9 C9 -124.94(16)
O11 B1 O9 C9 113.57(17)
O1 B1 O11 C11 -152.77(14)
O19 B1 O11 C11 -34.4(2)
O9 B1 O11 C11 84.01(18)
O1 B1 O19 C19 153.62(14)
O11 B1 O19 C19 34.5(2)
O9 B1 O19 C19 -83.72(18)
B1 O11 C11 C12 -164.41(15)
B1 O11 C11 C19A 16.0(2)
O11 C11 C12 C13 177.92(16)
C19A C11 C12 C13 -2.4(3)
C11 C12 C13 C13A 0.8(3)
C12 C13 C13A C14 -178.21(17)
C12 C13 C13A C19B 1.9(2)
C19B C13A C14 C15 0.4(2)
C13 C13A C14 C15 -179.47(16)
C13A C14 C15 C16 2.7(3)
C13A C14 C15 C20 -177.08(16)
C14 C15 C16 C16A -2.8(2)
C20 C15 C16 C16A 176.95(16)
C15 C16 C16A C19B -0.2(2)
C15 C16 C16A C17 179.33(16)
C16 C16A C17 C18 178.13(17)
C19B C16A C17 C18 -2.4(2)
C16A C17 C18 C19 -0.3(3)
B1 O19 C19 C18 164.08(15)
B1 O19 C19 C19A -16.4(2)
C17 C18 C19 O19 -178.27(16)
C17 C18 C19 C19A 2.2(2)
O19 C19 C19A C11 -4.2(2)
C18 C19 C19A C11 175.33(15)
O19 C19 C19A C19B 179.11(15)
C18 C19 C19A C19B -1.4(2)
O11 C11 C19A C19 4.3(2)
C12 C11 C19A C19 -175.30(15)
O11 C11 C19A C19B -178.98(15)
C12 C11 C19A C19B 1.4(2)
C16 C16A C19B C19A -177.32(15)
C17 C16A C19B C19A 3.2(2)
C16 C16A C19B C13A 3.3(2)
C17 C16A C19B C13A -176.22(15)
C19 C19A C19B C16A -1.4(2)
C11 C19A C19B C16A -178.06(15)
C19 C19A C19B C13A 178.02(15)
C11 C19A C19B C13A 1.3(2)
C14 C13A C19B C16A -3.4(2)
C13 C13A C19B C16A 176.48(15)
C14 C13A C19B C19A 177.20(15)
C13 C13A C19B C19A -2.9(2)
